data_7204531
loop_
_publ_author_name
'Huang, Jin'
'Wang, Xiqu'
'Jacobson, Allan J.'

_publ_section_title
;
 Hydrothermal synthesis and structures of the new open-framework uranyl
 silicates Rb4(UO2)2(Si8O20) (USH-2Rb), Rb2(UO2)(Si2O6)&#x00B7;H2O
 (USH-4Rb) and A2(UO2)(Si2O6)&#x00B7;0.5H2O (USH-5A; A = Rb, Cs)
;
_journal_issue 2
_journal_name_full 'Journal of Materials Chemistry'
_journal_page_first 191
_journal_paper_doi 10.1039/b208787c
_journal_volume 13
_journal_year 2003
_chemical_formula_moiety 'O12 Rb2 Si4 U'
_chemical_formula_sum 'O24 Rb4 Si8 U2'
_chemical_formula_weight 1426.66
_chemical_name_systematic
;
?
;
_space_group_IT_number 2
_symmetry_space_group_name_Hall '-P 1'
_symmetry_space_group_name_H-M 'P -1'
_atom_sites_solution_hydrogens 'not located'
_atom_sites_solution_primary direct
_atom_sites_solution_secondary difmap
_audit_creation_method SHELXL-97
_cell_angle_alpha 72.794(5)
_cell_angle_beta 88.741(5)
_cell_angle_gamma 77.950(4)
_cell_formula_units_Z 1
_cell_length_a 6.8437(17)
_cell_length_b 8.314(2)
_cell_length_c 11.273(3)
_cell_measurement_reflns_used 1257
_cell_measurement_temperature 293(2)
_cell_measurement_theta_max 27
_cell_measurement_theta_min 2.6
_cell_volume 598.7(3)
_computing_cell_refinement SAINT
_computing_data_collection SMART
_computing_data_reduction SAINT
_computing_molecular_graphics 'Diamond 2.1'
_computing_structure_refinement 'SHELXL-97 (Sheldrick, 1997)'
_computing_structure_solution 'SHELXTL '
_diffrn_ambient_temperature 293(2)
_diffrn_measured_fraction_theta_full 0.872
_diffrn_measured_fraction_theta_max 0.872
_diffrn_measurement_device_type 'Siemens SMART/CCD'
_diffrn_measurement_method 'narrow scan'
_diffrn_radiation_monochromator graphite
_diffrn_radiation_source 'fine-focus sealed tube'
_diffrn_radiation_type MoK\a
_diffrn_radiation_wavelength 0.71073
_diffrn_reflns_av_R_equivalents 0.1059
_diffrn_reflns_av_sigmaI/netI 0.1205
_diffrn_reflns_limit_h_max 8
_diffrn_reflns_limit_h_min -8
_diffrn_reflns_limit_k_max 9
_diffrn_reflns_limit_k_min -10
_diffrn_reflns_limit_l_max 14
_diffrn_reflns_limit_l_min -12
_diffrn_reflns_number 3715
_diffrn_reflns_theta_full 28.31
_diffrn_reflns_theta_max 28.31
_diffrn_reflns_theta_min 1.89
_diffrn_standards_decay_% <1
_exptl_absorpt_coefficient_mu 22.094
_exptl_absorpt_correction_T_max 'Tmin/Tmax ratio 0.4920'
_exptl_absorpt_correction_T_min 'Tmin/Tmax ratio 0.4920'
_exptl_absorpt_correction_type 'multiscan, SADABS'
_exptl_absorpt_process_details 'SADABS program'
_exptl_crystal_colour yellow
_exptl_crystal_density_diffrn 3.957
_exptl_crystal_density_method 'not measured'
_exptl_crystal_description polyhedron
_exptl_crystal_F_000 636
_exptl_crystal_size_max 0.06
_exptl_crystal_size_mid 0.04
_exptl_crystal_size_min 0.04
_refine_diff_density_max 3.221
_refine_diff_density_min -3.884
_refine_diff_density_rms 0.552
_refine_ls_extinction_method none
_refine_ls_goodness_of_fit_ref 1.040
_refine_ls_hydrogen_treatment mixed
_refine_ls_matrix_type full
_refine_ls_number_parameters 112
_refine_ls_number_reflns 2594
_refine_ls_number_restraints 0
_refine_ls_restrained_S_all 1.040
_refine_ls_R_factor_all 0.1087
_refine_ls_R_factor_gt 0.0688
_refine_ls_shift/su_max 0.000
_refine_ls_shift/su_mean 0.000
_refine_ls_structure_factor_coef Fsqd
_refine_ls_weighting_details 'calc w=1/[\s^2^(Fo^2^)+(0.0880P)^2^+1.2229P] where P=(Fo^2^+2Fc^2^)/3'
_refine_ls_weighting_scheme calc
_refine_ls_wR_factor_gt 0.1520
_refine_ls_wR_factor_ref 0.1734
_reflns_number_gt 1840
_reflns_number_total 2594
_reflns_threshold_expression >2sigma(I)
_cod_data_source_file b208787c.txt
_cod_data_source_block USH-2Rb
_cod_original_cell_volume 598.6(3)
_cod_original_sg_symbol_H-M P-1
_cod_database_code 7204531

loop_
_symmetry_equiv_pos_as_xyz
'x, y, z'
'-x, -y, -z'

loop_
_atom_site_label
_atom_site_type_symbol
_atom_site_fract_x
_atom_site_fract_y
_atom_site_fract_z
_atom_site_U_iso_or_equiv
_atom_site_adp_type
_atom_site_occupancy
_atom_site_symmetry_multiplicity
_atom_site_calc_flag
_atom_site_refinement_flags
_atom_site_disorder_assembly
_atom_site_disorder_group
U U 0.67467(11) 0.71689(9) 0.17329(7) 0.0106(2) Uani 1 1 d . . .
Rb1 Rb 0.1760(3) 0.7296(3) 0.3586(2) 0.0260(5) Uani 1 1 d . . .
Rb2 Rb 0.8033(4) 0.3106(4) 0.0081(2) 0.0417(7) Uani 1 1 d . . .
Si1 Si -0.3025(7) 0.7544(6) 0.4839(5) 0.0101(10) Uani 1 1 d . . .
Si2 Si 0.9667(7) 0.6759(6) -0.2869(4) 0.0088(9) Uani 1 1 d . . .
Si3 Si 0.6193(7) 0.8700(6) -0.1684(5) 0.0107(10) Uani 1 1 d . . .
Si4 Si -0.3246(7) 1.1386(6) 0.3750(5) 0.0116(10) Uani 1 1 d . . .
O1 O 0.445(2) 0.8272(16) -0.2462(13) 0.019(3) Uiso 1 1 d . . .
O2 O 0.279(2) 0.3435(15) -0.3824(12) 0.015(3) Uiso 1 1 d . . .
O3 O -0.167(2) 0.6402(15) -0.3914(12) 0.015(3) Uiso 1 1 d . . .
O4 O 0.4185(19) 0.9291(15) 0.1800(12) 0.014(3) Uiso 1 1 d . . .
O5 O 0.625(2) 0.7448(17) -0.0262(14) 0.021(3) Uiso 1 1 d . . .
O6 O 0.2256(19) 0.0637(15) -0.4367(12) 0.014(3) Uiso 1 1 d . . .
O7 O 1.169(2) 0.1783(16) 0.2331(13) 0.017(3) Uiso 1 1 d . . .
O8 O 0.466(2) 0.7976(15) 0.5246(12) 0.014(3) Uiso 1 1 d . . .
O9 O 0.055(2) 0.5016(16) -0.1804(13) 0.016(3) Uiso 1 1 d . . .
O10 O 0.1472(19) 0.7618(15) -0.3580(12) 0.014(3) Uiso 1 1 d . . .
O11 O 0.496(2) 0.5764(16) 0.2041(13) 0.017(3) Uiso 1 1 d . . .
O12 O 0.151(2) 0.1381(18) -0.1405(14) 0.025(3) Uiso 1 1 d . . .

loop_
_atom_site_aniso_label
_atom_site_aniso_U_11
_atom_site_aniso_U_22
_atom_site_aniso_U_33
_atom_site_aniso_U_23
_atom_site_aniso_U_13
_atom_site_aniso_U_12
U 0.0074(3) 0.0141(3) 0.0101(4) -0.0050(2) 0.0026(2) 0.0001(2)
Rb1 0.0186(10) 0.0358(11) 0.0296(12) -0.0157(9) 0.0078(9) -0.0105(9)
Rb2 0.0273(13) 0.0814(19) 0.0236(13) -0.0152(12) 0.0046(10) -0.0281(13)
Si1 0.010(2) 0.014(2) 0.004(2) -0.0006(18) 0.0032(19) -0.0003(19)
Si2 0.006(2) 0.013(2) 0.007(2) -0.0024(18) 0.0013(18) -0.0011(18)
Si3 0.007(2) 0.014(2) 0.009(2) -0.0026(19) -0.0011(18) 0.0013(19)
Si4 0.005(2) 0.020(3) 0.011(3) -0.005(2) 0.0040(19) -0.0040(19)

loop_
_atom_type_symbol
_atom_type_description
_atom_type_scat_dispersion_real
_atom_type_scat_dispersion_imag
_atom_type_scat_source
O O 0.0106 0.0060 'International Tables Vol C Tables 4.2.6.8 and 6.1.1.4'
Si Si 0.0817 0.0704 'International Tables Vol C Tables 4.2.6.8 and 6.1.1.4'
Rb Rb -0.9393 2.9676 'International Tables Vol C Tables 4.2.6.8 and 6.1.1.4'
U U -9.6767 9.6646 'International Tables Vol C Tables 4.2.6.8 and 6.1.1.4'

loop_
_geom_angle_atom_site_label_1
_geom_angle_atom_site_label_2
_geom_angle_atom_site_label_3
_geom_angle
_geom_angle_site_symmetry_1
_geom_angle_site_symmetry_3
_geom_angle_publ_flag
O11 U O12 178.7(6) . 2_665 ?
O11 U O5 86.4(6) . . ?
O12 U O5 93.0(6) 2_665 . ?
O11 U O4 86.8(5) . . ?
O12 U O4 92.1(6) 2_665 . ?
O5 U O4 95.3(5) . . ?
O11 U O2 88.0(5) . 2_665 ?
O12 U O2 92.6(6) 2_665 2_665 ?
O5 U O2 173.3(5) . 2_665 ?
O4 U O2 88.1(5) . 2_665 ?
O11 U O9 94.2(5) . 2_665 ?
O12 U O9 86.9(6) 2_665 2_665 ?
O5 U O9 88.8(5) . 2_665 ?
O4 U O9 175.9(5) . 2_665 ?
O2 U O9 87.9(5) 2_665 2_665 ?
O11 U Rb1 48.4(4) . . ?
O12 U Rb1 130.9(5) 2_665 . ?
O5 U Rb1 113.1(4) . . ?
O4 U Rb1 46.9(3) . . ?
O2 U Rb1 65.3(3) 2_665 . ?
O9 U Rb1 131.8(3) 2_665 . ?
O11 U Rb2 45.0(4) . 2_665 ?
O12 U Rb2 134.0(5) 2_665 2_665 ?
O5 U Rb2 49.6(4) . 2_665 ?
O4 U Rb2 69.8(3) . 2_665 ?
O2 U Rb2 127.0(3) 2_665 2_665 ?
O9 U Rb2 113.6(3) 2_665 2_665 ?
Rb1 U Rb2 64.61(5) . 2_665 ?
O11 U Rb2 130.9(4) . 2_765 ?
O12 U Rb2 49.8(5) 2_665 2_765 ?
O5 U Rb2 68.2(4) . 2_765 ?
O4 U Rb2 134.8(3) . 2_765 ?
O2 U Rb2 113.2(3) 2_665 2_765 ?
O9 U Rb2 46.4(3) 2_665 2_765 ?
Rb1 U Rb2 178.06(6) . 2_765 ?
Rb2 U Rb2 116.39(7) 2_665 2_765 ?
O11 U Rb1 134.2(4) . 1_655 ?
O12 U Rb1 46.9(5) 2_665 1_655 ?
O5 U Rb1 129.8(4) . 1_655 ?
O4 U Rb1 112.1(3) . 1_655 ?
O2 U Rb1 53.4(3) 2_665 1_655 ?
O9 U Rb1 64.5(3) 2_665 1_655 ?
Rb1 U Rb1 116.37(6) . 1_655 ?
Rb2 U Rb1 178.07(6) 2_665 1_655 ?
Rb2 U Rb1 62.58(5) 2_765 1_655 ?
O11 U Rb2 65.4(4) . . ?
O12 U Rb2 115.2(5) 2_665 . ?
O5 U Rb2 54.5(3) . . ?
O4 U Rb2 138.1(3) . . ?
O2 U Rb2 119.6(3) 2_665 . ?
O9 U Rb2 45.5(3) 2_665 . ?
Rb1 U Rb2 113.79(5) . . ?
Rb2 U Rb2 68.37(7) 2_665 . ?
Rb2 U Rb2 65.63(6) 2_765 . ?
Rb1 U Rb2 109.74(5) 1_655 . ?
O4 Rb1 O3 124.7(3) . 2_565 ?
O4 Rb1 O8 77.5(4) . . ?
O3 Rb1 O8 116.9(3) 2_565 . ?
O4 Rb1 O11 55.6(3) . . ?
O3 Rb1 O11 69.6(4) 2_565 . ?
O8 Rb1 O11 95.5(4) . . ?
O4 Rb1 O12 84.9(4) . 2_565 ?
O3 Rb1 O12 92.4(4) 2_565 2_565 ?
O8 Rb1 O12 150.7(3) . 2_565 ?
O11 Rb1 O12 93.5(4) . 2_565 ?
O4 Rb1 O6 117.3(3) . 2_565 ?
O3 Rb1 O6 112.7(3) 2_565 2_565 ?
O8 Rb1 O6 98.6(3) . 2_565 ?
O11 Rb1 O6 162.2(4) . 2_565 ?
O12 Rb1 O6 69.0(4) 2_565 2_565 ?
O4 Rb1 O10 119.7(3) . 1_556 ?
O3 Rb1 O10 104.1(3) 2_565 1_556 ?
O8 Rb1 O10 47.7(3) . 1_556 ?
O11 Rb1 O10 136.8(3) . 1_556 ?
O12 Rb1 O10 129.7(4) 2_565 1_556 ?
O6 Rb1 O10 60.8(3) 2_565 1_556 ?
O4 Rb1 O2 139.9(3) . 2_565 ?
O3 Rb1 O2 67.1(3) 2_565 2_565 ?
O8 Rb1 O2 135.6(3) . 2_565 ?
O11 Rb1 O2 123.8(3) . 2_565 ?
O12 Rb1 O2 55.2(4) 2_565 2_565 ?
O6 Rb1 O2 48.8(3) 2_565 2_565 ?
O10 Rb1 O2 87.9(3) 1_556 2_565 ?
O4 Rb1 Si1 142.8(3) . . ?
O3 Rb1 Si1 85.1(3) 2_565 . ?
O8 Rb1 Si1 110.8(3) . . ?
O11 Rb1 Si1 149.9(3) . . ?
O12 Rb1 Si1 70.8(3) 2_565 . ?
O6 Rb1 Si1 27.7(2) 2_565 . ?
O10 Rb1 Si1 63.9(2) 1_556 . ?
O2 Rb1 Si1 26.5(2) 2_565 . ?
O4 Rb1 O7 46.0(3) . 1_465 ?
O3 Rb1 O7 164.4(3) 2_565 1_465 ?
O8 Rb1 O7 75.6(3) . 1_465 ?
O11 Rb1 O7 101.2(3) . 1_465 ?
O12 Rb1 O7 75.3(3) 2_565 1_465 ?
O6 Rb1 O7 72.1(3) 2_565 1_465 ?
O10 Rb1 O7 91.2(3) 1_556 1_465 ?
O2 Rb1 O7 111.3(3) 2_565 1_465 ?
Si1 Rb1 O7 99.4(2) . 1_465 ?
O4 Rb1 O2 135.2(3) . 1_556 ?
O3 Rb1 O2 46.0(3) 2_565 1_556 ?
O8 Rb1 O2 75.7(3) . 1_556 ?
O11 Rb1 O2 92.3(3) . 1_556 ?
O12 Rb1 O2 131.8(3) 2_565 1_556 ?
O6 Rb1 O2 101.7(3) 2_565 1_556 ?
O10 Rb1 O2 60.9(3) 1_556 1_556 ?
O2 Rb1 O2 82.4(3) 2_565 1_556 ?
Si1 Rb1 O2 80.8(2) . 1_556 ?
O7 Rb1 O2 149.2(3) 1_465 1_556 ?
O4 Rb1 O3 157.6(3) . 1_556 ?
O3 Rb1 O3 77.7(4) 2_565 1_556 ?
O8 Rb1 O3 91.6(3) . 1_556 ?
O11 Rb1 O3 146.2(3) . 1_556 ?
O12 Rb1 O3 96.3(4) 2_565 1_556 ?
O6 Rb1 O3 44.3(3) 2_565 1_556 ?
O10 Rb1 O3 44.5(3) 1_556 1_556 ?
O2 Rb1 O3 44.4(3) 2_565 1_556 ?
Si1 Rb1 O3 26.2(2) . 1_556 ?
O7 Rb1 O3 112.6(3) 1_465 1_556 ?
O2 Rb1 O3 57.6(3) 1_556 1_556 ?
O11 Rb2 O9 83.5(4) 2_665 1_655 ?
O11 Rb2 O5 54.9(4) 2_665 2_665 ?
O9 Rb2 O5 138.1(4) 1_655 2_665 ?
O11 Rb2 O9 133.3(4) 2_665 2_665 ?
O9 Rb2 O9 84.7(4) 1_655 2_665 ?
O5 Rb2 O9 118.4(4) 2_665 2_665 ?
O11 Rb2 O1 104.2(4) 2_665 2_665 ?
O9 Rb2 O1 165.4(4) 1_655 2_665 ?
O5 Rb2 O1 49.7(4) 2_665 2_665 ?
O9 Rb2 O1 81.0(4) 2_665 2_665 ?
O11 Rb2 O12 93.8(4) 2_665 1_655 ?
O9 Rb2 O12 54.6(4) 1_655 1_655 ?
O5 Rb2 O12 125.8(4) 2_665 1_655 ?
O9 Rb2 O12 115.0(4) 2_665 1_655 ?
O1 Rb2 O12 135.5(4) 2_665 1_655 ?
O11 Rb2 O7 175.7(4) 2_665 . ?
O9 Rb2 O7 93.0(4) 1_655 . ?
O5 Rb2 O7 128.7(4) 2_665 . ?
O9 Rb2 O7 48.6(3) 2_665 . ?
O1 Rb2 O7 79.7(3) 2_665 . ?
O12 Rb2 O7 82.1(4) 1_655 . ?
O11 Rb2 O5 76.2(3) 2_665 . ?
O9 Rb2 O5 73.6(3) 1_655 . ?
O5 Rb2 O5 89.8(3) 2_665 . ?
O9 Rb2 O5 57.1(3) 2_665 . ?
O1 Rb2 O5 95.9(3) 2_665 . ?
O12 Rb2 O5 128.1(4) 1_655 . ?
O7 Rb2 O5 105.4(3) . . ?
O11 Rb2 O12 107.1(3) 2_665 2_655 ?
O9 Rb2 O12 129.3(4) 1_655 2_655 ?
O5 Rb2 O12 74.8(4) 2_665 2_655 ?
O9 Rb2 O12 115.2(3) 2_665 2_655 ?
O1 Rb2 O12 60.9(3) 2_665 2_655 ?
O12 Rb2 O12 75.0(4) 1_655 2_655 ?
O7 Rb2 O12 73.1(3) . 2_655 ?
O5 Rb2 O12 156.8(4) . 2_655 ?
O11 Rb2 Si2 156.5(3) 2_665 2_765 ?
O9 Rb2 Si2 99.5(3) 1_655 2_765 ?
O5 Rb2 Si2 116.3(3) 2_665 2_765 ?
O9 Rb2 Si2 26.3(2) 2_665 2_765 ?
O1 Rb2 Si2 68.4(3) 2_665 2_765 ?
O12 Rb2 Si2 107.0(3) 1_655 2_765 ?
O7 Rb2 Si2 26.8(2) . 2_765 ?
O5 Rb2 Si2 82.3(3) . 2_765 ?
O12 Rb2 Si2 89.1(3) 2_655 2_765 ?
O11 Rb2 Si3 80.2(3) 2_665 2_665 ?
O9 Rb2 Si3 163.6(3) 1_655 2_665 ?
O5 Rb2 Si3 25.4(3) 2_665 2_665 ?
O9 Rb2 Si3 105.1(3) 2_665 2_665 ?
O1 Rb2 Si3 26.2(3) 2_665 2_665 ?
O12 Rb2 Si3 128.5(3) 1_655 2_665 ?
O7 Rb2 Si3 103.3(3) . 2_665 ?
O5 Rb2 Si3 100.3(3) . 2_665 ?
O12 Rb2 Si3 58.9(3) 2_655 2_665 ?
Si2 Rb2 Si3 94.62(12) 2_765 2_665 ?
O11 Rb2 U 25.6(3) 2_665 2_665 ?
O9 Rb2 U 107.3(3) 1_655 2_665 ?
O5 Rb2 U 33.7(3) 2_665 2_665 ?
O9 Rb2 U 143.1(3) 2_665 2_665 ?
O1 Rb2 U 82.8(3) 2_665 2_665 ?
O12 Rb2 U 99.7(3) 1_655 2_665 ?
O7 Rb2 U 156.3(2) . 2_665 ?
O5 Rb2 U 92.1(2) . 2_665 ?
O12 Rb2 U 84.5(2) 2_655 2_665 ?
Si2 Rb2 U 149.81(11) 2_765 2_665 ?
Si3 Rb2 U 57.04(9) 2_665 2_665 ?
O2 Si1 O3 110.9(7) 2_565 1_556 ?
O2 Si1 O8 112.3(7) 2_565 1_455 ?
O3 Si1 O8 107.5(7) 1_556 1_455 ?
O2 Si1 O6 112.2(7) 2_565 2_565 ?
O3 Si1 O6 105.8(7) 1_556 2_565 ?
O8 Si1 O6 107.9(7) 1_455 2_565 ?
O2 Si1 Rb1 68.2(5) 2_565 . ?
O3 Si1 Rb1 80.5(5) 1_556 . ?
O8 Si1 Rb1 170.4(5) 1_455 . ?
O6 Si1 Rb1 64.2(5) 2_565 . ?
O2 Si1 Rb1 70.3(5) 2_565 2_566 ?
O3 Si1 Rb1 48.9(4) 1_556 2_566 ?
O8 Si1 Rb1 99.4(5) 1_455 2_566 ?
O6 Si1 Rb1 148.2(5) 2_565 2_566 ?
Rb1 Si1 Rb1 89.81(11) . 2_566 ?
O2 Si1 Rb1 68.1(5) 2_565 1_455 ?
O3 Si1 Rb1 131.8(5) 1_556 1_455 ?
O8 Si1 Rb1 44.8(5) 1_455 1_455 ?
O6 Si1 Rb1 119.3(5) 2_565 1_455 ?
Rb1 Si1 Rb1 132.93(15) . 1_455 ?
Rb1 Si1 Rb1 91.52(11) 2_566 1_455 ?
O9 Si2 O7 112.7(7) 1_655 2_765 ?
O9 Si2 O10 110.7(7) 1_655 1_655 ?
O7 Si2 O10 105.8(7) 2_765 1_655 ?
O9 Si2 O3 111.0(7) 1_655 1_655 ?
O7 Si2 O3 108.9(7) 2_765 1_655 ?
O10 Si2 O3 107.5(7) 1_655 1_655 ?
O9 Si2 Rb2 59.9(5) 1_655 2_765 ?
O7 Si2 Rb2 69.3(5) 2_765 2_765 ?
O10 Si2 Rb2 85.5(5) 1_655 2_765 ?
O3 Si2 Rb2 166.6(5) 1_655 2_765 ?
O9 Si2 Rb1 68.7(5) 1_655 2_665 ?
O7 Si2 Rb1 129.8(5) 2_765 2_665 ?
O10 Si2 Rb1 120.9(5) 1_655 2_665 ?
O3 Si2 Rb1 42.4(4) 1_655 2_665 ?
Rb2 Si2 Rb1 128.05(14) 2_765 2_665 ?
O9 Si2 Rb2 37.5(5) 1_655 . ?
O7 Si2 Rb2 87.9(5) 2_765 . ?
O10 Si2 Rb2 147.3(5) 1_655 . ?
O3 Si2 Rb2 95.3(5) 1_655 . ?
Rb2 Si2 Rb2 71.56(10) 2_765 . ?
Rb1 Si2 Rb2 63.15(9) 2_665 . ?
O9 Si2 Rb1 118.0(5) 1_655 1_654 ?
O7 Si2 Rb1 128.5(5) 2_765 1_654 ?
O10 Si2 Rb1 47.9(5) 1_655 1_654 ?
O3 Si2 Rb1 60.6(5) 1_655 1_654 ?
Rb2 Si2 Rb1 131.38(14) 2_765 1_654 ?
Rb1 Si2 Rb1 78.98(10) 2_665 1_654 ?
Rb2 Si2 Rb1 140.04(13) . 1_654 ?
O4 Si3 O5 114.1(7) 2_675 . ?
O4 Si3 O7 107.0(7) 2_675 2_765 ?
O5 Si3 O7 110.5(7) . 2_765 ?
O4 Si3 O1 111.8(7) 2_675 . ?
O5 Si3 O1 106.5(7) . . ?
O7 Si3 O1 106.8(7) 2_765 . ?
O4 Si3 Rb2 109.3(5) 2_675 2_665 ?
O5 Si3 Rb2 53.5(5) . 2_665 ?
O7 Si3 Rb2 143.6(5) 2_765 2_665 ?
O1 Si3 Rb2 58.7(5) . 2_665 ?
O4 Si3 Rb1 42.5(5) 2_675 2_675 ?
O5 Si3 Rb1 139.6(5) . 2_675 ?
O7 Si3 Rb1 66.0(5) 2_765 2_675 ?
O1 Si3 Rb1 113.0(5) . 2_675 ?
Rb2 Si3 Rb1 148.96(15) 2_665 2_675 ?
O10 Si4 O1 112.3(7) 2_575 2_575 ?
O10 Si4 O8 106.1(7) 2_575 2_576 ?
O1 Si4 O8 111.8(7) 2_575 2_576 ?
O10 Si4 O6 106.5(7) 2_575 2_565 ?
O1 Si4 O6 111.9(7) 2_575 2_565 ?
O8 Si4 O6 107.8(7) 2_576 2_565 ?
O10 Si4 Rb1 61.9(5) 2_575 2_576 ?
O1 Si4 Rb1 153.1(5) 2_575 2_576 ?
O8 Si4 Rb1 52.0(5) 2_576 2_576 ?
O6 Si4 Rb1 94.5(5) 2_565 2_576 ?
O10 Si4 Rb2 68.9(5) 2_575 1_465 ?
O1 Si4 Rb2 45.9(5) 2_575 1_465 ?
O8 Si4 Rb2 139.6(5) 2_576 1_465 ?
O6 Si4 Rb2 112.1(5) 2_565 1_465 ?
Rb1 Si4 Rb2 128.94(14) 2_576 1_465 ?
Si4 O1 Si3 149.3(10) 2_575 . ?
Si4 O1 Rb2 112.9(7) 2_575 2_665 ?
Si3 O1 Rb2 95.1(6) . 2_665 ?
Si1 O2 U 139.0(7) 2_565 2_665 ?
Si1 O2 Rb1 85.3(5) 2_565 2_565 ?
U O2 Rb1 92.9(4) 2_665 2_565 ?
Si1 O2 Rb1 85.3(5) 2_565 1_554 ?
U O2 Rb1 135.3(5) 2_665 1_554 ?
Rb1 O2 Rb1 97.6(3) 2_565 1_554 ?
Si1 O3 Si2 137.0(8) 1_554 1_455 ?
Si1 O3 Rb1 107.0(6) 1_554 2_565 ?
Si2 O3 Rb1 116.1(6) 1_455 2_565 ?
Si1 O3 Rb1 73.3(5) 1_554 1_554 ?
Si2 O3 Rb1 96.3(6) 1_455 1_554 ?
Rb1 O3 Rb1 102.3(3) 2_565 1_554 ?
Si3 O4 U 138.0(7) 2_675 . ?
Si3 O4 Rb1 115.8(6) 2_675 . ?
U O4 Rb1 99.4(4) . . ?
Si3 O5 U 145.9(8) . . ?
Si3 O5 Rb2 101.0(6) . 2_665 ?
U O5 Rb2 96.7(5) . 2_665 ?
Si3 O5 Rb2 114.5(7) . . ?
U O5 Rb2 94.1(4) . . ?
Rb2 O5 Rb2 90.2(3) 2_665 . ?
Si4 O6 Si1 137.3(9) 2_565 2_565 ?
Si4 O6 Rb1 126.3(6) 2_565 2_565 ?
Si1 O6 Rb1 88.1(5) 2_565 2_565 ?
Si2 O7 Si3 143.2(9) 2_765 2_765 ?
Si2 O7 Rb2 84.0(5) 2_765 . ?
Si3 O7 Rb2 107.4(6) 2_765 . ?
Si2 O7 Rb1 123.1(7) 2_765 1_645 ?
Si3 O7 Rb1 89.2(5) 2_765 1_645 ?
Rb2 O7 Rb1 102.8(3) . 1_645 ?
Si4 O8 Si1 144.4(9) 2_576 1_655 ?
Si4 O8 Rb1 103.0(6) 2_576 . ?
Si1 O8 Rb1 112.7(6) 1_655 . ?
Si2 O9 U 131.6(8) 1_455 2_665 ?
Si2 O9 Rb2 123.6(7) 1_455 1_455 ?
U O9 Rb2 100.0(4) 2_665 1_455 ?
Si2 O9 Rb2 93.8(6) 1_455 2_665 ?
U O9 Rb2 102.7(5) 2_665 2_665 ?
Rb2 O9 Rb2 95.3(4) 1_455 2_665 ?
Si4 O10 Si2 156.6(9) 2_575 1_455 ?
Si4 O10 Rb1 92.9(6) 2_575 1_554 ?
Si2 O10 Rb1 110.5(6) 1_455 1_554 ?
U O11 Rb2 109.4(6) . 2_665 ?
U O11 Rb1 105.2(5) . . ?
Rb2 O11 Rb1 89.0(4) 2_665 . ?
U O12 Rb1 108.0(6) 2_665 2_565 ?
U O12 Rb2 104.5(6) 2_665 1_455 ?
Rb1 O12 Rb2 83.7(4) 2_565 1_455 ?
U O12 Rb2 134.8(7) 2_665 2_655 ?
Rb1 O12 Rb2 108.7(4) 2_565 2_655 ?
Rb2 O12 Rb2 105.0(4) 1_455 2_655 ?

loop_
_geom_bond_atom_site_label_1
_geom_bond_atom_site_label_2
_geom_bond_distance
_geom_bond_site_symmetry_2
_geom_bond_publ_flag
U O11 1.822(13) . ?
U O12 1.827(15) 2_665 ?
U O5 2.219(15) . ?
U O4 2.230(12) . ?
U O2 2.275(13) 2_665 ?
U O9 2.292(13) 2_665 ?
U Rb1 3.961(2) . ?
U Rb2 3.977(3) 2_665 ?
U Rb2 4.076(3) 2_765 ?
U Rb1 4.092(2) 1_655 ?
U Rb2 4.249(3) . ?
Rb1 O4 2.930(13) . ?
Rb1 O3 3.000(12) 2_565 ?
Rb1 O8 3.005(13) . ?
Rb1 O11 3.071(14) . ?
Rb1 O12 3.141(15) 2_565 ?
Rb1 O6 3.178(13) 2_565 ?
Rb1 O10 3.281(13) 1_556 ?
Rb1 O2 3.287(13) 2_565 ?
Rb1 Si1 3.528(5) . ?
Rb1 O7 3.567(13) 1_465 ?
Rb1 O2 3.594(13) 1_556 ?
Rb1 O3 3.634(14) 1_556 ?
Rb2 O11 2.980(14) 2_665 ?
Rb2 O9 2.996(14) 1_655 ?
Rb2 O5 3.051(15) 2_665 ?
Rb2 O9 3.109(13) 2_665 ?
Rb2 O1 3.194(14) 2_665 ?
Rb2 O12 3.216(15) 1_655 ?
Rb2 O7 3.374(14) . ?
Rb2 O5 3.467(14) . ?
Rb2 O12 3.533(14) 2_655 ?
Rb2 Si2 3.587(5) 2_765 ?
Rb2 Si3 3.723(6) 2_665 ?
Rb2 U 3.977(3) 2_665 ?
Si1 O2 1.577(14) 2_565 ?
Si1 O3 1.624(13) 1_556 ?
Si1 O8 1.634(14) 1_455 ?
Si1 O6 1.640(13) 2_565 ?
Si1 Rb1 3.805(5) 2_566 ?
Si1 Rb1 3.934(6) 1_455 ?
Si2 O9 1.595(13) 1_655 ?
Si2 O7 1.624(14) 2_765 ?
Si2 O10 1.633(13) 1_655 ?
Si2 O3 1.637(13) 1_655 ?
Si2 Rb2 3.587(5) 2_765 ?
Si2 Rb1 3.999(5) 2_665 ?
Si2 Rb1 4.145(5) 1_654 ?
Si3 O4 1.602(12) 2_675 ?
Si3 O5 1.629(15) . ?
Si3 O7 1.637(15) 2_765 ?
Si3 O1 1.649(14) . ?
Si3 Rb2 3.723(6) 2_665 ?
Si3 Rb1 3.903(5) 2_675 ?
Si4 O10 1.585(13) 2_575 ?
Si4 O1 1.607(15) 2_575 ?
Si4 O8 1.612(14) 2_576 ?
Si4 O6 1.620(13) 2_565 ?
Si4 Rb1 3.715(6) 2_576 ?
Si4 Rb2 4.096(6) 1_465 ?
O1 Si4 1.607(15) 2_575 ?
O1 Rb2 3.194(14) 2_665 ?
O2 Si1 1.577(14) 2_565 ?
O2 U 2.275(13) 2_665 ?
O2 Rb1 3.287(13) 2_565 ?
O2 Rb1 3.594(13) 1_554 ?
O3 Si1 1.624(13) 1_554 ?
O3 Si2 1.637(13) 1_455 ?
O3 Rb1 3.000(12) 2_565 ?
O3 Rb1 3.634(13) 1_554 ?
O4 Si3 1.602(12) 2_675 ?
O5 Rb2 3.051(15) 2_665 ?
O6 Si4 1.620(13) 2_565 ?
O6 Si1 1.640(13) 2_565 ?
O6 Rb1 3.178(13) 2_565 ?
O7 Si2 1.624(14) 2_765 ?
O7 Si3 1.637(15) 2_765 ?
O7 Rb1 3.567(13) 1_645 ?
O8 Si4 1.612(14) 2_576 ?
O8 Si1 1.634(14) 1_655 ?
O9 Si2 1.595(13) 1_455 ?
O9 U 2.292(13) 2_665 ?
O9 Rb2 2.996(14) 1_455 ?
O9 Rb2 3.109(13) 2_665 ?
O10 Si4 1.585(13) 2_575 ?
O10 Si2 1.633(13) 1_455 ?
O10 Rb1 3.281(13) 1_554 ?
O11 Rb2 2.980(14) 2_665 ?
O12 U 1.827(15) 2_665 ?
O12 Rb1 3.141(15) 2_565 ?
O12 Rb2 3.216(15) 1_455 ?
O12 Rb2 3.533(14) 2_655 ?
